data_2205160
loop_
_publ_author_name
'Sun, Yu-Xi'
'Gao, Gen-Zhi'
'Pei, Hong-Xia'
'Zhang, Rui'

_publ_section_title
;
 Aqua[4-bromo-2-(pyridin-2-ylmethyliminomethyl)phenolato]copper(II)
 nitrate monohydrate
;
_journal_issue 2
_journal_name_full 'Acta Crystallographica Section E'
_journal_page_first m370
_journal_page_last m372
_journal_paper_doi 10.1107/S1600536805001984
_journal_volume 61
_journal_year 2005
_chemical_formula_iupac '[Cu (C13 H10 Br N2 O) (H2 O)] (N O3) , H2 O'
_chemical_formula_moiety 'C13 H12 Br Cu N2 O2 + , N O3 - , H2 O'
_chemical_formula_sum 'C13 H14 Br Cu N3 O6'
_chemical_formula_weight 451.72
_chemical_name_systematic
;
Aqua[4-bromo-2-(pyridin-2-ylmethyliminomethyl)phenolato]copper(II) nitrate
monohydrate
;
_space_group_IT_number 2
_symmetry_cell_setting triclinic
_symmetry_space_group_name_Hall '-P 1'
_symmetry_space_group_name_H-M 'P -1'
_atom_sites_solution_hydrogens geom
_atom_sites_solution_primary direct
_atom_sites_solution_secondary difmap
_audit_creation_method SHELXL97
_cell_angle_alpha 106.950(10)
_cell_angle_beta 102.770(10)
_cell_angle_gamma 93.040(10)
_cell_formula_units_Z 2
_cell_length_a 7.838(2)
_cell_length_b 9.039(2)
_cell_length_c 11.988(2)
_cell_measurement_reflns_used 1283
_cell_measurement_temperature 295(2)
_cell_measurement_theta_max 21.674
_cell_measurement_theta_min 2.374
_cell_volume 786.0(3)
_computing_cell_refinement SMART
_computing_data_collection 'SMART (Bruker, 2002)'
_computing_data_reduction 'SAINT (Bruker, 2002)'
_computing_molecular_graphics 'SHELXTL (Sheldrick, 1997b)'
_computing_publication_material SHELXTL
_computing_structure_refinement 'SHELXL97 (Sheldrick, 1997a)'
_computing_structure_solution 'SHELXS97 (Sheldrick, 1997a)'
_diffrn_ambient_temperature 295(2)
_diffrn_measured_fraction_theta_full 0.981
_diffrn_measured_fraction_theta_max 0.981
_diffrn_measurement_device_type 'Bruker APEX area-detector'
_diffrn_measurement_method '\f and \w'
_diffrn_radiation_monochromator graphite
_diffrn_radiation_source 'fine-focus sealed tube'
_diffrn_radiation_type MoK\a
_diffrn_radiation_wavelength 0.71073
_diffrn_reflns_av_R_equivalents 0.0547
_diffrn_reflns_av_sigmaI/netI 0.0801
_diffrn_reflns_limit_h_max 10
_diffrn_reflns_limit_h_min -10
_diffrn_reflns_limit_k_max 11
_diffrn_reflns_limit_k_min -11
_diffrn_reflns_limit_l_max 15
_diffrn_reflns_limit_l_min -15
_diffrn_reflns_number 9036
_diffrn_reflns_theta_full 27.50
_diffrn_reflns_theta_max 27.50
_diffrn_reflns_theta_min 1.83
_diffrn_standards_decay_% 0
_diffrn_standards_number 0
_exptl_absorpt_coefficient_mu 3.967
_exptl_absorpt_correction_T_max 0.623
_exptl_absorpt_correction_T_min 0.530
_exptl_absorpt_correction_type multi-scan
_exptl_absorpt_process_details '(SADABS; Sheldrick, 1996)'
_exptl_crystal_colour blue
_exptl_crystal_density_diffrn 1.909
_exptl_crystal_density_meas ?
_exptl_crystal_density_method .
_exptl_crystal_description block
_exptl_crystal_F_000 450
_exptl_crystal_size_max 0.17
_exptl_crystal_size_mid 0.13
_exptl_crystal_size_min 0.12
_refine_diff_density_max 0.562
_refine_diff_density_min -0.371
_refine_ls_extinction_method none
_refine_ls_goodness_of_fit_ref 0.983
_refine_ls_hydrogen_treatment mixed
_refine_ls_matrix_type full
_refine_ls_number_parameters 229
_refine_ls_number_reflns 3532
_refine_ls_number_restraints 6
_refine_ls_restrained_S_all 0.982
_refine_ls_R_factor_all 0.0932
_refine_ls_R_factor_gt 0.0502
_refine_ls_shift/su_max 0.000
_refine_ls_shift/su_mean 0.000
_refine_ls_structure_factor_coef Fsqd
_refine_ls_weighting_details 'calc w = 1/[\s^2^(Fo^2^)+(0.0388P)^2^] where P = (Fo^2^+2Fc^2^)/3'
_refine_ls_weighting_scheme calc
_refine_ls_wR_factor_gt 0.0908
_refine_ls_wR_factor_ref 0.1054
_reflns_number_gt 2255
_reflns_number_total 3532
_reflns_threshold_expression I>2\s(I)
_cod_data_source_file su6159.cif
_cod_data_source_block I
_cod_depositor_comments
;
The following automatic conversions were performed:
'_symmetry_cell_setting' value 'Triclinic' changed to 'triclinic'
according to '/home/saulius/struct/CIF-dictionaries/cif_core.dic'
dictionary named 'cif_core.dic' version 2.4.1 from 2010-06-29.

Automatic conversion script
Id: cif_fix_enum 1527 2010-12-29 10:47:43Z saulius 

The following automatic conversions were performed:

'_symmetry_cell_setting' value 'Triclinic' changed to 'triclinic'
according to /home/saulius/struct/CIF-dictionaries/cif_core.dic
dictionary named 'cif_core.dic' version 2.4.1 from 2010-06-29.

Automatic conversion script
Id: cif_fix_values 1715 2011-07-08 13:25:40Z adriana 
;
_cod_database_code 2205160
_cod_database_fobs_code 2205160

loop_
_symmetry_equiv_pos_as_xyz
'x, y, z'
'-x, -y, -z'

loop_
_atom_site_label
_atom_site_fract_x
_atom_site_fract_y
_atom_site_fract_z
_atom_site_U_iso_or_equiv
_atom_site_adp_type
_atom_site_calc_flag
_atom_site_refinement_flags
_atom_site_occupancy
_atom_site_type_symbol
Cu1 0.19956(8) 0.40787(6) 0.59906(5) 0.03297(18) Uani d . 1 Cu
Br1 0.01281(8) 0.27990(6) -0.05513(4) 0.0505(2) Uani d . 1 Br
O1 0.0892(4) 0.2583(3) 0.4495(3) 0.0389(8) Uani d . 1 O
O2 0.0928(5) 0.2795(4) 0.6798(3) 0.0385(8) Uani d D 1 O
O3 0.4584(5) 0.2477(4) 0.6407(4) 0.0646(12) Uani d . 1 O
O4 0.5916(6) 0.0689(6) 0.6933(4) 0.0833(15) Uani d . 1 O
O5 0.3593(5) 0.1329(4) 0.7518(3) 0.0524(10) Uani d . 1 O
N1 0.2809(5) 0.5545(4) 0.5267(3) 0.0307(9) Uani d . 1 N
N2 0.3222(5) 0.5705(4) 0.7507(3) 0.0336(9) Uani d . 1 N
N3 0.4713(6) 0.1500(5) 0.6954(4) 0.0460(11) Uani d . 1 N
C1 0.0761(6) 0.2717(5) 0.3423(4) 0.0333(11) Uani d . 1 C
C2 -0.0204(7) 0.1489(5) 0.2422(4) 0.0406(12) Uani d . 1 C
H2A -0.0727 0.0622 0.2546 0.049 Uiso calc R 1 H
C3 -0.0393(6) 0.1534(6) 0.1271(4) 0.0383(12) Uani d . 1 C
H3A -0.1039 0.0706 0.0625 0.046 Uiso calc R 1 H
C4 0.0381(6) 0.2817(5) 0.1069(4) 0.0330(11) Uani d . 1 C
C5 0.1321(6) 0.4033(5) 0.1997(4) 0.0353(12) Uani d . 1 C
H5A 0.1839 0.4881 0.1847 0.042 Uiso calc R 1 H
C6 0.1520(6) 0.4018(5) 0.3195(4) 0.0291(10) Uani d . 1 C
C7 0.2496(6) 0.5366(5) 0.4130(4) 0.0317(11) Uani d . 1 C
H7 0.2938 0.6175 0.3899 0.038 Uiso calc R 1 H
C8 0.3784(7) 0.7019(5) 0.6116(4) 0.0377(12) Uani d . 1 C
H8A 0.3124 0.7874 0.6030 0.045 Uiso calc R 1 H
H8B 0.4913 0.7198 0.5941 0.045 Uiso calc R 1 H
C9 0.4067(6) 0.6954(5) 0.7378(4) 0.0315(11) Uani d . 1 C
C10 0.5106(6) 0.8112(5) 0.8350(4) 0.0394(12) Uani d . 1 C
H10 0.5703 0.8956 0.8240 0.047 Uiso calc R 1 H
C11 0.5245(7) 0.7998(6) 0.9485(4) 0.0442(13) Uani d . 1 C
H11 0.5939 0.8767 1.0155 0.053 Uiso calc R 1 H
C12 0.4351(7) 0.6740(6) 0.9622(5) 0.0450(13) Uani d . 1 C
H12 0.4427 0.6646 1.0383 0.054 Uiso calc R 1 H
C13 0.3350(7) 0.5630(6) 0.8621(4) 0.0435(13) Uani d . 1 C
H13 0.2732 0.4786 0.8716 0.052 Uiso calc R 1 H
O6 0.8301(5) 0.0549(4) 0.5514(4) 0.0511(10) Uani d D 1 O
H6A 0.747(5) 0.066(6) 0.585(5) 0.080 Uiso d D 1 H
H2C 0.169(5) 0.225(5) 0.703(5) 0.080 Uiso d D 1 H
H6B 0.863(7) -0.033(3) 0.546(5) 0.080 Uiso d D 1 H
H2B -0.002(4) 0.222(5) 0.640(5) 0.080 Uiso d D 1 H

loop_
_atom_site_aniso_label
_atom_site_aniso_U_11
_atom_site_aniso_U_22
_atom_site_aniso_U_33
_atom_site_aniso_U_12
_atom_site_aniso_U_13
_atom_site_aniso_U_23
Cu1 0.0425(4) 0.0269(3) 0.0294(3) -0.0035(3) 0.0085(3) 0.0101(3)
Br1 0.0786(5) 0.0438(3) 0.0293(3) 0.0068(3) 0.0113(3) 0.0133(3)
O1 0.058(2) 0.0288(18) 0.0262(18) -0.0114(16) 0.0070(16) 0.0079(14)
O2 0.045(2) 0.037(2) 0.036(2) -0.0023(17) 0.0106(17) 0.0162(16)
O3 0.071(3) 0.055(3) 0.094(3) 0.009(2) 0.040(2) 0.046(3)
O4 0.068(3) 0.102(4) 0.119(4) 0.038(3) 0.048(3) 0.069(3)
O5 0.052(2) 0.072(3) 0.044(2) 0.008(2) 0.0173(19) 0.031(2)
N1 0.039(2) 0.023(2) 0.029(2) -0.0012(17) 0.0079(18) 0.0087(17)
N2 0.040(2) 0.031(2) 0.027(2) -0.0005(19) 0.0054(18) 0.0087(18)
N3 0.042(3) 0.048(3) 0.048(3) 0.000(2) 0.015(2) 0.014(2)
C1 0.042(3) 0.028(3) 0.031(3) 0.004(2) 0.011(2) 0.009(2)
C2 0.054(3) 0.030(3) 0.036(3) -0.006(2) 0.013(2) 0.009(2)
C3 0.040(3) 0.037(3) 0.031(3) -0.001(2) 0.005(2) 0.004(2)
C4 0.044(3) 0.030(3) 0.025(2) 0.008(2) 0.008(2) 0.009(2)
C5 0.041(3) 0.033(3) 0.037(3) 0.001(2) 0.009(2) 0.019(2)
C6 0.032(3) 0.026(2) 0.030(3) -0.002(2) 0.007(2) 0.012(2)
C7 0.039(3) 0.026(2) 0.033(3) -0.007(2) 0.007(2) 0.017(2)
C8 0.050(3) 0.027(3) 0.033(3) -0.008(2) 0.009(2) 0.009(2)
C9 0.031(3) 0.028(3) 0.034(3) 0.005(2) 0.004(2) 0.011(2)
C10 0.042(3) 0.028(3) 0.044(3) -0.003(2) 0.006(2) 0.009(2)
C11 0.048(3) 0.035(3) 0.038(3) 0.003(3) -0.002(3) 0.004(2)
C12 0.057(4) 0.043(3) 0.031(3) 0.008(3) 0.003(3) 0.012(2)
C13 0.052(3) 0.037(3) 0.039(3) -0.004(3) 0.010(3) 0.013(2)
O6 0.055(3) 0.044(2) 0.055(3) -0.0043(19) 0.013(2) 0.018(2)

loop_
_atom_type_symbol
_atom_type_description
_atom_type_scat_dispersion_real
_atom_type_scat_dispersion_imag
_atom_type_scat_source
C C 0.0033 0.0016 'International Tables Vol C Tables 4.2.6.8 and 6.1.1.4'
H H 0.0000 0.0000 'International Tables Vol C Tables 4.2.6.8 and 6.1.1.4'
N N 0.0061 0.0033 'International Tables Vol C Tables 4.2.6.8 and 6.1.1.4'
O O 0.0106 0.0060 'International Tables Vol C Tables 4.2.6.8 and 6.1.1.4'
Cu Cu 0.3201 1.2651 'International Tables Vol C Tables 4.2.6.8 and 6.1.1.4'
Br Br -0.2901 2.4595 'International Tables Vol C Tables 4.2.6.8 and 6.1.1.4'

loop_
_geom_angle_atom_site_label_1
_geom_angle_atom_site_label_2
_geom_angle_atom_site_label_3
_geom_angle
_geom_angle_publ_flag
O1 Cu1 N1 93.82(14) y
O1 Cu1 O2 88.90(14) y
N1 Cu1 O2 171.79(15) y
O1 Cu1 N2 176.73(14) y
N1 Cu1 N2 83.02(15) y
O2 Cu1 N2 94.35(15) y
C1 O1 Cu1 127.3(3) ?
Cu1 O2 H2C 108(4) ?
Cu1 O2 H2B 117(4) ?
H2C O2 H2B 110(3) ?
C7 N1 C8 118.5(4) ?
C7 N1 Cu1 126.0(3) ?
C8 N1 Cu1 115.4(3) ?
C13 N2 C9 118.4(4) ?
C13 N2 Cu1 126.1(3) ?
C9 N2 Cu1 115.5(3) ?
O4 N3 O3 120.5(5) ?
O4 N3 O5 119.8(5) ?
O3 N3 O5 119.6(5) ?
O1 C1 C2 118.2(4) ?
O1 C1 C6 124.6(4) ?
C2 C1 C6 117.3(4) ?
C3 C2 C1 121.8(4) ?
C3 C2 H2A 119.1 ?
C1 C2 H2A 119.1 ?
C2 C3 C4 119.9(5) ?
C2 C3 H3A 120.1 ?
C4 C3 H3A 120.1 ?
C5 C4 C3 120.9(4) ?
C5 C4 Br1 120.8(4) ?
C3 C4 Br1 118.2(4) ?
C4 C5 C6 120.2(4) ?
C4 C5 H5A 119.9 ?
C6 C5 H5A 119.9 ?
C1 C6 C5 119.9(4) ?
C1 C6 C7 123.1(4) ?
C5 C6 C7 116.9(4) ?
N1 C7 C6 125.1(4) ?
N1 C7 H7 117.4 ?
C6 C7 H7 117.4 ?
N1 C8 C9 109.8(4) ?
N1 C8 H8A 109.7 ?
C9 C8 H8A 109.7 ?
N1 C8 H8B 109.7 ?
C9 C8 H8B 109.7 ?
H8A C8 H8B 108.2 ?
N2 C9 C10 121.9(4) ?
N2 C9 C8 115.8(4) ?
C10 C9 C8 122.3(4) ?
C11 C10 C9 118.8(5) ?
C11 C10 H10 120.6 ?
C9 C10 H10 120.6 ?
C12 C11 C10 119.5(5) ?
C12 C11 H11 120.3 ?
C10 C11 H11 120.3 ?
C13 C12 C11 118.8(5) ?
C13 C12 H12 120.6 ?
C11 C12 H12 120.6 ?
N2 C13 C12 122.7(5) ?
N2 C13 H13 118.7 ?
C12 C13 H13 118.7 ?
H6A O6 H6B 110(3) ?

loop_
_geom_bond_atom_site_label_1
_geom_bond_atom_site_label_2
_geom_bond_distance
_geom_bond_publ_flag
Cu1 O1 1.889(3) y
Cu1 N1 1.934(4) y
Cu1 O2 1.973(3) y
Cu1 N2 1.977(4) y
Br1 C4 1.904(4) ?
O1 C1 1.308(5) ?
O2 H2C 0.85(5) ?
O2 H2B 0.84(4) ?
O3 N3 1.240(5) ?
O4 N3 1.224(5) ?
O5 N3 1.250(5) ?
N1 C7 1.290(5) ?
N1 C8 1.467(5) ?
N2 C13 1.338(6) ?
N2 C9 1.344(5) ?
C1 C2 1.406(6) ?
C1 C6 1.414(6) ?
C2 C3 1.368(6) ?
C2 H2A 0.9300 ?
C3 C4 1.388(6) ?
C3 H3A 0.9300 ?
C4 C5 1.351(6) ?
C5 C6 1.414(6) ?
C5 H5A 0.9300 ?
C6 C7 1.432(6) ?
C7 H7 0.9300 ?
C8 C9 1.499(6) ?
C8 H8A 0.9700 ?
C8 H8B 0.9700 ?
C9 C10 1.376(6) ?
C10 C11 1.376(6) ?
C10 H10 0.9300 ?
C11 C12 1.373(7) ?
C11 H11 0.9300 ?
C12 C13 1.364(7) ?
C12 H12 0.9300 ?
C13 H13 0.9300 ?
O6 H6A 0.85(5) ?
O6 H6B 0.84(4) ?

loop_
_geom_hbond_atom_site_label_D
_geom_hbond_atom_site_label_H
_geom_hbond_atom_site_label_A
_geom_hbond_site_symmetry_A
_geom_hbond_distance_DH
_geom_hbond_distance_HA
_geom_hbond_distance_DA
_geom_hbond_angle_DHA
O2 H2B O6 1_455 0.84(4) 1.84(5) 2.658(5) 165(5)
O6 H6B O1 2_656 0.84(4) 2.104(16) 2.930(5) 169(5)
O2 H2C O3 . 0.85(5) 2.56(5) 3.019(5) 116(5)
O2 H2C O5 . 0.85(5) 1.81(5) 2.650(5) 170(5)
O6 H6A O4 . 0.85(5) 1.96(5) 2.776(6) 165(6)

loop_
_geom_torsion_atom_site_label_1
_geom_torsion_atom_site_label_2
_geom_torsion_atom_site_label_3
_geom_torsion_atom_site_label_4
_geom_torsion
N1 Cu1 O1 C1 -3.2(4)
O2 Cu1 O1 C1 169.1(4)
O1 Cu1 N1 C7 2.5(4)
N2 Cu1 N1 C7 -178.4(4)
O1 Cu1 N1 C8 178.9(3)
N2 Cu1 N1 C8 -1.9(3)
N1 Cu1 N2 C13 -179.3(4)
O2 Cu1 N2 C13 8.5(4)
N1 Cu1 N2 C9 -2.8(3)
O2 Cu1 N2 C9 -175.0(3)
Cu1 O1 C1 C2 -176.6(3)
Cu1 O1 C1 C6 3.2(7)
O1 C1 C2 C3 -179.6(5)
C6 C1 C2 C3 0.7(7)
C1 C2 C3 C4 0.1(8)
C2 C3 C4 C5 -0.2(7)
C2 C3 C4 Br1 178.4(4)
C3 C4 C5 C6 -0.4(7)
Br1 C4 C5 C6 -179.0(3)
O1 C1 C6 C5 179.0(4)
C2 C1 C6 C5 -1.3(7)
O1 C1 C6 C7 -1.4(7)
C2 C1 C6 C7 178.3(4)
C4 C5 C6 C1 1.2(7)
C4 C5 C6 C7 -178.4(4)
C8 N1 C7 C6 -178.1(4)
Cu1 N1 C7 C6 -1.7(7)
C1 C6 C7 N1 0.7(7)
C5 C6 C7 N1 -179.7(4)
C7 N1 C8 C9 -177.6(4)
Cu1 N1 C8 C9 5.6(5)
C13 N2 C9 C10 2.7(7)
Cu1 N2 C9 C10 -174.1(3)
C13 N2 C9 C8 -176.4(4)
Cu1 N2 C9 C8 6.8(5)
N1 C8 C9 N2 -8.0(6)
N1 C8 C9 C10 173.0(4)
N2 C9 C10 C11 -1.5(7)
C8 C9 C10 C11 177.5(5)
C9 C10 C11 C12 0.0(7)
C10 C11 C12 C13 0.2(8)
C9 N2 C13 C12 -2.4(7)
Cu1 N2 C13 C12 174.0(4)
C11 C12 C13 N2 0.9(8)
